data_4120869
loop_
_publ_author_name
'Zhiji Han'
'Luxi Shen'
'William W. Brennessel'
'Patrick L. Holland'
'Richard Eisenberg'

_publ_section_title
;
 Nickel Pyridinethiolate Complexes as Catalysts for the Light-Driven
 Production of Hydrogen from Aqueous Solutions in Noble-Metal-Free Systems
;
_journal_name_full 'Journal of the American Chemical Society'
_journal_page_first 14659
_journal_page_last 14669
_journal_paper_doi 10.1021/ja405257s
_journal_volume 135
_journal_year 2013
_chemical_formula_moiety 'C20 H20 N4 Ni S4, 2(N O3), C2 H6 O'
_chemical_formula_sum 'C22 H26 N6 Ni O7 S4'
_chemical_formula_weight 673.44
_chemical_name_common eiszh14
_chemical_name_systematic
; 
 ? 
;
_space_group_IT_number 2
_symmetry_cell_setting triclinic
_symmetry_space_group_name_Hall '-P 1'
_symmetry_space_group_name_H-M 'P -1'
_atom_sites_solution_hydrogens geom
_atom_sites_solution_primary direct
_atom_sites_solution_secondary difmap
_audit_creation_method SHELXL-97
_cell_angle_alpha 106.605(3)
_cell_angle_beta 95.703(3)
_cell_angle_gamma 95.721(3)
_cell_formula_units_Z 2
_cell_length_a 8.4139(13)
_cell_length_b 11.1458(17)
_cell_length_c 15.787(3)
_cell_measurement_reflns_used 4057
_cell_measurement_temperature 100.0(1)
_cell_measurement_theta_max 30.50
_cell_measurement_theta_min 2.45
_cell_volume 1398.9(4)
_computing_cell_refinement 'SAINT (Bruker, 2009)'
_computing_data_collection 'APEX2 (Bruker, 2011)'
_computing_data_reduction 'SAINT (Bruker, 2009)'
_computing_molecular_graphics 'SHELXTL (Sheldrick, 2008)'
_computing_publication_material 'SHELXTL (Sheldrick, 2008)'
_computing_structure_refinement 'SHELXL-97 (Sheldrick, 2008)'
_computing_structure_solution 'SHELXS-97 (Altomare et al., 1999)'
_diffrn_ambient_temperature 100.0(1)
_diffrn_measured_fraction_theta_full 0.995
_diffrn_measured_fraction_theta_max 0.995
_diffrn_measurement_device_type 'Bruker SMART APEX II CCD Platform'
_diffrn_measurement_method 'area detector, \w scans per \f'
_diffrn_radiation_monochromator graphite
_diffrn_radiation_source 'fine-focus sealed tube'
_diffrn_radiation_type MoK\a
_diffrn_radiation_wavelength 0.71073
_diffrn_reflns_av_R_equivalents 0.0965
_diffrn_reflns_av_sigmaI/netI 0.0937
_diffrn_reflns_limit_h_max 12
_diffrn_reflns_limit_h_min -12
_diffrn_reflns_limit_k_max 16
_diffrn_reflns_limit_k_min -17
_diffrn_reflns_limit_l_max 24
_diffrn_reflns_limit_l_min -24
_diffrn_reflns_number 41044
_diffrn_reflns_theta_full 33.14
_diffrn_reflns_theta_max 33.14
_diffrn_reflns_theta_min 1.92
_diffrn_standards_number 0
_exptl_absorpt_coefficient_mu 1.045
_exptl_absorpt_correction_T_max 0.9027
_exptl_absorpt_correction_T_min 0.8506
_exptl_absorpt_correction_type multi-scan
_exptl_absorpt_process_details 'SADABS (Sheldrick, 2008)'
_exptl_crystal_colour green
_exptl_crystal_density_diffrn 1.599
_exptl_crystal_description block
_exptl_crystal_F_000 696
_exptl_crystal_size_max 0.16
_exptl_crystal_size_mid 0.16
_exptl_crystal_size_min 0.10
_refine_diff_density_max 0.883
_refine_diff_density_min -0.506
_refine_diff_density_rms 0.107
_refine_ls_extinction_method none
_refine_ls_goodness_of_fit_ref 1.007
_refine_ls_hydrogen_treatment constr
_refine_ls_matrix_type full
_refine_ls_number_parameters 378
_refine_ls_number_reflns 10608
_refine_ls_number_restraints 3
_refine_ls_restrained_S_all 1.007
_refine_ls_R_factor_all 0.1232
_refine_ls_R_factor_gt 0.0533
_refine_ls_shift/su_max 0.000
_refine_ls_shift/su_mean 0.000
_refine_ls_structure_factor_coef Fsqd
_refine_ls_weighting_details 'calc w=1/[\s^2^(Fo^2^)+(0.0463P)^2^+0.0910P] where P=(Fo^2^+2Fc^2^)/3'
_refine_ls_weighting_scheme calc
_refine_ls_wR_factor_gt 0.1035
_refine_ls_wR_factor_ref 0.1293
_reflns_number_gt 5736
_reflns_number_total 10608
_reflns_threshold_expression >2sigma(I)
_cod_data_source_file ja405257s_si_003.cif
_cod_data_source_block eiszh14
_cod_original_cell_volume 1399.0(4)
_cod_database_code 4120869

loop_
_symmetry_equiv_pos_as_xyz
'x, y, z'
'-x, -y, -z'

loop_
_atom_site_label
_atom_site_type_symbol
_atom_site_fract_x
_atom_site_fract_y
_atom_site_fract_z
_atom_site_U_iso_or_equiv
_atom_site_adp_type
_atom_site_occupancy
_atom_site_symmetry_multiplicity
_atom_site_calc_flag
_atom_site_refinement_flags
_atom_site_disorder_assembly
_atom_site_disorder_group
Ni1 Ni 0.93302(4) 0.50551(3) 0.25448(2) 0.01929(9) Uani 1 1 d . . .
S1 S 1.00688(8) 0.65992(7) 0.19839(5) 0.02484(15) Uani 1 1 d . . .
S2 S 0.67581(8) 0.53416(6) 0.24572(5) 0.02296(15) Uani 1 1 d . . .
S3 S 0.85373(8) 0.35434(6) 0.31250(5) 0.02190(14) Uani 1 1 d . . .
S4 S 1.18610(8) 0.47187(7) 0.24965(5) 0.02287(14) Uani 1 1 d . . .
N1 N 0.8084(3) 0.5348(2) 0.04824(15) 0.0287(5) Uani 1 1 d . . .
H1 H 0.8407 0.4670 0.0585 0.034 Uiso 1 1 calc R . .
N2 N 0.7705(3) 0.7683(2) 0.35683(15) 0.0242(5) Uani 1 1 d . . .
H2 H 0.8659 0.7434 0.3628 0.029 Uiso 1 1 calc R . .
N3 N 0.9989(3) 0.1895(2) 0.19823(16) 0.0261(5) Uani 1 1 d . . .
H3 H 0.9726 0.2331 0.1617 0.031 Uiso 1 1 calc R . .
N4 N 1.2201(3) 0.4633(2) 0.41896(15) 0.0214(5) Uani 1 1 d . . .
H4 H 1.1490 0.5169 0.4270 0.026 Uiso 1 1 calc R . .
C1 C 0.8663(3) 0.6485(3) 0.10699(19) 0.0260(6) Uani 1 1 d . . .
C2 C 0.6512(3) 0.6871(2) 0.29920(18) 0.0219(5) Uani 1 1 d . . .
C3 C 0.9607(3) 0.2271(2) 0.28180(19) 0.0230(6) Uani 1 1 d . . .
C4 C 1.2639(3) 0.4211(2) 0.33682(18) 0.0214(5) Uani 1 1 d . . .
C5 C 0.7030(4) 0.5198(3) -0.0257(2) 0.0361(7) Uani 1 1 d . . .
H5 H 0.6655 0.4376 -0.0649 0.043 Uiso 1 1 calc R . .
C6 C 0.6507(4) 0.6225(3) -0.0439(2) 0.0397(8) Uani 1 1 d . . .
H6 H 0.5764 0.6128 -0.0955 0.048 Uiso 1 1 calc R . .
C7 C 0.7078(4) 0.7417(4) 0.0142(2) 0.0452(9) Uani 1 1 d . . .
H7 H 0.6731 0.8146 0.0026 0.054 Uiso 1 1 calc R . .
C8 C 0.8147(4) 0.7534(3) 0.0884(2) 0.0383(8) Uani 1 1 d . . .
H8 H 0.8541 0.8352 0.1279 0.046 Uiso 1 1 calc R . .
C9 C 0.7515(4) 0.8857(3) 0.4059(2) 0.0295(6) Uani 1 1 d . . .
H9 H 0.8403 0.9386 0.4452 0.035 Uiso 1 1 calc R . .
C10 C 0.6067(4) 0.9289(3) 0.3998(2) 0.0321(7) Uani 1 1 d . . .
H10 H 0.5925 1.0111 0.4346 0.039 Uiso 1 1 calc R . .
C11 C 0.4800(4) 0.8495(3) 0.3409(2) 0.0348(7) Uani 1 1 d . . .
H11 H 0.3774 0.8772 0.3355 0.042 Uiso 1 1 calc R . .
C12 C 0.5019(3) 0.7306(3) 0.2904(2) 0.0270(6) Uani 1 1 d . . .
H12 H 0.4151 0.6779 0.2492 0.032 Uiso 1 1 calc R . .
C13 C 1.0756(4) 0.0881(3) 0.1680(2) 0.0334(7) Uani 1 1 d . . .
H13 H 1.1013 0.0662 0.1087 0.040 Uiso 1 1 calc R . .
C14 C 1.1163(4) 0.0172(3) 0.2216(2) 0.0333(7) Uani 1 1 d . . .
H14 H 1.1701 -0.0544 0.2005 0.040 Uiso 1 1 calc R . .
C15 C 1.0777(4) 0.0515(3) 0.3082(2) 0.0332(7) Uani 1 1 d . . .
H15 H 1.1029 0.0020 0.3464 0.040 Uiso 1 1 calc R . .
C16 C 1.0031(3) 0.1568(3) 0.3384(2) 0.0277(6) Uani 1 1 d . . .
H16 H 0.9803 0.1817 0.3982 0.033 Uiso 1 1 calc R . .
C17 C 1.2788(3) 0.4282(3) 0.48923(18) 0.0236(6) Uani 1 1 d . . .
H17 H 1.2417 0.4600 0.5452 0.028 Uiso 1 1 calc R . .
C18 C 1.3917(3) 0.3470(3) 0.48037(19) 0.0247(6) Uani 1 1 d . . .
H18 H 1.4340 0.3215 0.5296 0.030 Uiso 1 1 calc R . .
C19 C 1.4434(3) 0.3023(3) 0.39684(19) 0.0251(6) Uani 1 1 d . . .
H19 H 1.5235 0.2471 0.3892 0.030 Uiso 1 1 calc R . .
C20 C 1.3792(3) 0.3378(3) 0.32626(19) 0.0234(6) Uani 1 1 d . . .
H20 H 1.4131 0.3056 0.2694 0.028 Uiso 1 1 calc R . .
N5 N 0.8219(3) 0.2117(3) 0.00394(17) 0.0354(6) Uani 1 1 d . . .
O1 O 0.8906(3) 0.3048(2) 0.06934(14) 0.0400(6) Uani 1 1 d . . .
O2 O 0.7315(3) 0.2303(2) -0.05588(16) 0.0520(7) Uani 1 1 d . . .
O3 O 0.8518(3) 0.1046(2) 0.00262(15) 0.0424(6) Uani 1 1 d . . .
N6 N 1.1511(3) 0.7633(2) 0.45113(15) 0.0228(5) Uani 1 1 d . . .
O4 O 1.0396(2) 0.67129(17) 0.43658(13) 0.0249(4) Uani 1 1 d . . .
O5 O 1.1164(2) 0.86335(18) 0.43762(14) 0.0322(5) Uani 1 1 d . . .
O6 O 1.2892(2) 0.75336(19) 0.47913(15) 0.0328(5) Uani 1 1 d . . .
O7 O 0.5401(5) 0.1983(4) 0.1442(3) 0.0332(10) Uani 0.50 1 d PD A 1
H7A H 0.6249 0.2242 0.1259 0.050 Uiso 0.50 1 d PR A 1
C21 C 0.537(2) 0.0660(13) 0.1189(11) 0.042(2) Uani 0.50 1 d PD A 1
H21A H 0.6182 0.0426 0.0778 0.050 Uiso 0.50 1 calc PR A 1
H21B H 0.4299 0.0259 0.0857 0.050 Uiso 0.50 1 calc PR A 1
C22 C 0.570(5) 0.015(4) 0.194(2) 0.049(3) Uani 0.50 1 d PD A 1
H22A H 0.6865 0.0176 0.2082 0.073 Uiso 0.50 1 calc PR A 1
H22B H 0.5175 -0.0723 0.1779 0.073 Uiso 0.50 1 calc PR A 1
H22C H 0.5275 0.0663 0.2462 0.073 Uiso 0.50 1 calc PR A 1
O7' O 0.4100(6) 0.0943(5) 0.1072(3) 0.0441(12) Uani 0.50 1 d PD B 5
H7B H 0.3352 0.0373 0.0760 0.066 Uiso 0.50 1 d PR B 5
C21' C 0.569(2) 0.0857(14) 0.1387(11) 0.042(2) Uani 0.50 1 d PD B 5
H21C H 0.6304 0.1715 0.1627 0.050 Uiso 0.50 1 calc PR B 5
H21D H 0.6215 0.0375 0.0886 0.050 Uiso 0.50 1 calc PR B 5
C22' C 0.574(5) 0.023(4) 0.209(2) 0.049(3) Uani 0.50 1 d PD B 5
H22D H 0.4796 0.0377 0.2404 0.073 Uiso 0.50 1 calc PR B 5
H22E H 0.6724 0.0569 0.2511 0.073 Uiso 0.50 1 calc PR B 5
H22F H 0.5724 -0.0682 0.1818 0.073 Uiso 0.50 1 calc PR B 5

loop_
_atom_site_aniso_label
_atom_site_aniso_U_11
_atom_site_aniso_U_22
_atom_site_aniso_U_33
_atom_site_aniso_U_23
_atom_site_aniso_U_13
_atom_site_aniso_U_12
Ni1 0.01913(16) 0.01721(17) 0.02047(17) 0.00436(13) 0.00272(12) 0.00110(12)
S1 0.0245(3) 0.0231(4) 0.0262(4) 0.0092(3) -0.0006(3) -0.0020(3)
S2 0.0198(3) 0.0189(3) 0.0276(4) 0.0040(3) 0.0016(3) 0.0008(2)
S3 0.0226(3) 0.0174(3) 0.0256(3) 0.0052(3) 0.0071(3) 0.0024(2)
S4 0.0207(3) 0.0255(4) 0.0240(3) 0.0092(3) 0.0050(3) 0.0034(3)
N1 0.0322(13) 0.0295(13) 0.0217(12) 0.0051(10) 0.0031(10) 0.0000(10)
N2 0.0226(11) 0.0201(11) 0.0274(12) 0.0033(10) 0.0019(9) 0.0044(9)
N3 0.0309(12) 0.0206(12) 0.0249(12) 0.0033(10) 0.0034(10) 0.0053(10)
N4 0.0190(10) 0.0207(11) 0.0234(11) 0.0043(9) 0.0039(9) 0.0036(9)
C1 0.0257(13) 0.0276(15) 0.0252(14) 0.0104(12) 0.0033(11) -0.0012(11)
C2 0.0235(13) 0.0201(13) 0.0231(13) 0.0080(11) 0.0043(10) 0.0016(10)
C3 0.0206(12) 0.0168(12) 0.0285(14) 0.0028(11) 0.0042(11) -0.0013(10)
C4 0.0199(12) 0.0179(13) 0.0255(14) 0.0053(11) 0.0043(10) -0.0002(10)
C5 0.0350(17) 0.048(2) 0.0197(14) 0.0037(14) 0.0031(12) 0.0002(15)
C6 0.0394(18) 0.057(2) 0.0250(16) 0.0175(16) 0.0013(13) 0.0075(16)
C7 0.054(2) 0.045(2) 0.040(2) 0.0227(17) -0.0046(17) 0.0057(17)
C8 0.0422(18) 0.0312(17) 0.0401(19) 0.0149(15) -0.0083(15) -0.0005(14)
C9 0.0281(14) 0.0208(14) 0.0359(17) 0.0025(12) 0.0059(12) 0.0008(11)
C10 0.0317(15) 0.0209(14) 0.0415(18) 0.0043(13) 0.0075(14) 0.0048(12)
C11 0.0263(15) 0.0287(16) 0.052(2) 0.0133(15) 0.0077(14) 0.0083(12)
C12 0.0193(12) 0.0263(15) 0.0358(16) 0.0115(13) -0.0006(11) 0.0030(11)
C13 0.0355(16) 0.0235(15) 0.0361(17) -0.0010(13) 0.0076(14) 0.0071(12)
C14 0.0271(14) 0.0202(14) 0.050(2) 0.0053(14) 0.0049(14) 0.0044(11)
C15 0.0304(15) 0.0246(15) 0.0482(19) 0.0151(14) 0.0092(14) 0.0047(12)
C16 0.0289(14) 0.0235(14) 0.0323(16) 0.0104(12) 0.0066(12) 0.0030(11)
C17 0.0224(13) 0.0242(14) 0.0225(13) 0.0048(11) 0.0031(10) 0.0008(10)
C18 0.0228(13) 0.0241(14) 0.0272(14) 0.0086(12) 0.0020(11) 0.0016(11)
C19 0.0224(13) 0.0222(14) 0.0307(15) 0.0070(12) 0.0040(11) 0.0055(10)
C20 0.0211(12) 0.0224(13) 0.0261(14) 0.0046(11) 0.0069(11) 0.0044(10)
N5 0.0433(16) 0.0331(15) 0.0253(14) 0.0019(12) 0.0105(12) -0.0026(12)
O1 0.0539(14) 0.0278(12) 0.0279(12) -0.0040(10) -0.0049(10) 0.0032(10)
O2 0.0669(18) 0.0467(15) 0.0327(13) 0.0085(12) -0.0129(12) -0.0088(13)
O3 0.0594(16) 0.0272(12) 0.0325(13) -0.0048(10) 0.0114(11) 0.0029(11)
N6 0.0240(11) 0.0211(11) 0.0211(11) 0.0031(9) 0.0019(9) 0.0033(9)
O4 0.0222(9) 0.0206(10) 0.0299(11) 0.0052(8) 0.0023(8) 0.0020(8)
O5 0.0333(11) 0.0212(10) 0.0412(13) 0.0083(9) -0.0005(10) 0.0073(9)
O6 0.0224(10) 0.0295(11) 0.0441(13) 0.0107(10) -0.0051(9) 0.0033(8)
O7 0.038(2) 0.024(2) 0.038(2) 0.0116(19) 0.005(2) 0.0056(18)
C21 0.051(7) 0.036(4) 0.026(7) -0.003(4) -0.007(4) -0.002(4)
C22 0.058(3) 0.042(4) 0.041(9) 0.010(6) -0.002(5) -0.003(2)
O7' 0.037(3) 0.047(3) 0.047(3) 0.019(2) -0.006(2) -0.003(2)
C21' 0.051(7) 0.036(4) 0.026(7) -0.003(4) -0.007(4) -0.002(4)
C22' 0.058(3) 0.042(4) 0.041(9) 0.010(6) -0.002(5) -0.003(2)

loop_
_atom_type_symbol
_atom_type_description
_atom_type_scat_dispersion_real
_atom_type_scat_dispersion_imag
_atom_type_scat_source
C C 0.0033 0.0016 'International Tables Vol C Tables 4.2.6.8 and 6.1.1.4'
H H 0.0000 0.0000 'International Tables Vol C Tables 4.2.6.8 and 6.1.1.4'
N N 0.0061 0.0033 'International Tables Vol C Tables 4.2.6.8 and 6.1.1.4'
S S 0.1246 0.1234 'International Tables Vol C Tables 4.2.6.8 and 6.1.1.4'
Ni Ni 0.3393 1.1124 'International Tables Vol C Tables 4.2.6.8 and 6.1.1.4'
O O 0.0106 0.0060 'International Tables Vol C Tables 4.2.6.8 and 6.1.1.4'

loop_
_geom_angle_atom_site_label_1
_geom_angle_atom_site_label_2
_geom_angle_atom_site_label_3
_geom_angle
S4 Ni1 S1 83.67(3)
S4 Ni1 S3 97.82(3)
S1 Ni1 S3 178.30(3)
S4 Ni1 S2 174.72(3)
S1 Ni1 S2 94.15(3)
S3 Ni1 S2 84.45(3)
C1 S1 Ni1 108.12(10)
C2 S2 Ni1 111.92(9)
C3 S3 Ni1 111.81(10)
C4 S4 Ni1 113.13(9)
C1 N1 C5 123.3(3)
C1 N1 H1 118.4
C5 N1 H1 118.4
C2 N2 C9 123.6(2)
C2 N2 H2 118.2
C9 N2 H2 118.2
C3 N3 C13 123.0(3)
C3 N3 H3 118.5
C13 N3 H3 118.5
C17 N4 C4 123.8(2)
C17 N4 H4 118.1
C4 N4 H4 118.1
N1 C1 C8 117.0(3)
N1 C1 S1 120.4(2)
C8 C1 S1 122.6(2)
N2 C2 C12 116.7(2)
N2 C2 S2 121.9(2)
C12 C2 S2 121.3(2)
N3 C3 C16 117.6(2)
N3 C3 S3 119.4(2)
C16 C3 S3 123.0(2)
N4 C4 C20 116.9(2)
N4 C4 S4 121.5(2)
C20 C4 S4 121.5(2)
N1 C5 C6 120.0(3)
N1 C5 H5 120.0
C6 C5 H5 120.0
C5 C6 C7 118.9(3)
C5 C6 H6 120.6
C7 C6 H6 120.6
C8 C7 C6 119.6(3)
C8 C7 H7 120.2
C6 C7 H7 120.2
C7 C8 C1 121.3(3)
C7 C8 H8 119.4
C1 C8 H8 119.4
N2 C9 C10 120.7(3)
N2 C9 H9 119.6
C10 C9 H9 119.6
C9 C10 C11 118.0(3)
C9 C10 H10 121.0
C11 C10 H10 121.0
C12 C11 C10 120.5(3)
C12 C11 H11 119.7
C10 C11 H11 119.7
C11 C12 C2 120.4(3)
C11 C12 H12 119.8
C2 C12 H12 119.8
N3 C13 C14 120.5(3)
N3 C13 H13 119.8
C14 C13 H13 119.8
C13 C14 C15 118.6(3)
C13 C14 H14 120.7
C15 C14 H14 120.7
C16 C15 C14 120.1(3)
C16 C15 H15 120.0
C14 C15 H15 120.0
C15 C16 C3 120.2(3)
C15 C16 H16 119.9
C3 C16 H16 119.9
N4 C17 C18 120.2(3)
N4 C17 H17 119.9
C18 C17 H17 119.9
C17 C18 C19 118.2(3)
C17 C18 H18 120.9
C19 C18 H18 120.9
C20 C19 C18 120.2(3)
C20 C19 H19 119.9
C18 C19 H19 119.9
C19 C20 C4 120.7(3)
C19 C20 H20 119.7
C4 C20 H20 119.7
O2 N5 O3 122.2(3)
O2 N5 O1 119.9(3)
O3 N5 O1 117.8(3)
O6 N6 O5 121.4(2)
O6 N6 O4 119.9(2)
O5 N6 O4 118.7(2)
C21 O7 H7A 103.7
O7 C21 C22 114.0(18)
O7 C21 H21A 108.8
C22 C21 H21A 108.8
O7 C21 H21B 108.8
C22 C21 H21B 108.8
H21A C21 H21B 107.6
C21' O7' H7B 130.5
O7' C21' C22' 111(2)
O7' C21' H21C 109.4
C22' C21' H21C 109.4
O7' C21' H21D 109.4
C22' C21' H21D 109.4
H21C C21' H21D 108.0

loop_
_geom_bond_atom_site_label_1
_geom_bond_atom_site_label_2
_geom_bond_distance
Ni1 S4 2.2036(8)
Ni1 S1 2.2134(8)
Ni1 S3 2.2142(8)
Ni1 S2 2.2154(8)
S1 C1 1.739(3)
S2 C2 1.716(3)
S3 C3 1.733(3)
S4 C4 1.727(3)
N1 C1 1.349(4)
N1 C5 1.353(4)
N1 H1 0.8800
N2 C2 1.349(3)
N2 C9 1.351(3)
N2 H2 0.8800
N3 C3 1.347(3)
N3 C13 1.350(4)
N3 H3 0.8800
N4 C17 1.343(3)
N4 C4 1.349(3)
N4 H4 0.8800
C1 C8 1.383(4)
C2 C12 1.399(4)
C3 C16 1.390(4)
C4 C20 1.397(4)
C5 C6 1.360(5)
C5 H5 0.9500
C6 C7 1.387(5)
C6 H6 0.9500
C7 C8 1.371(4)
C7 H7 0.9500
C8 H8 0.9500
C9 C10 1.359(4)
C9 H9 0.9500
C10 C11 1.389(4)
C10 H10 0.9500
C11 C12 1.379(4)
C11 H11 0.9500
C12 H12 0.9500
C13 C14 1.355(5)
C13 H13 0.9500
C14 C15 1.391(5)
C14 H14 0.9500
C15 C16 1.373(4)
C15 H15 0.9500
C16 H16 0.9500
C17 C18 1.367(4)
C17 H17 0.9500
C18 C19 1.399(4)
C18 H18 0.9500
C19 C20 1.366(4)
C19 H19 0.9500
C20 H20 0.9500
N5 O2 1.230(3)
N5 O3 1.240(3)
N5 O1 1.275(3)
N6 O6 1.229(3)
N6 O5 1.250(3)
N6 O4 1.271(3)
O7 C21 1.410(13)
O7 H7A 0.8499
C21 C22 1.468(11)
C21 H21A 0.9900
C21 H21B 0.9900
C22 H22A 0.9800
C22 H22B 0.9800
C22 H22C 0.9800
O7' C21' 1.404(13)
O7' H7B 0.8500
C21' C22' 1.470(12)
C21' H21C 0.9900
C21' H21D 0.9900
C22' H22D 0.9800
C22' H22E 0.9800
C22' H22F 0.9800

loop_
_geom_hbond_atom_site_label_D
_geom_hbond_atom_site_label_H
_geom_hbond_atom_site_label_A
_geom_hbond_distance_DH
_geom_hbond_distance_HA
_geom_hbond_distance_DA
_geom_hbond_angle_DHA
_geom_hbond_site_symmetry_A
N1 H1 O1 0.88 1.95 2.821(3) 172.7 .
N2 H2 O4 0.88 2.14 2.929(3) 149.3 .
N2 H2 O5 0.88 2.38 3.016(3) 129.3 .
N3 H3 O1 0.88 1.95 2.825(3) 170.6 .
N3 H3 O3 0.88 2.56 3.050(3) 116.2 .
N4 H4 O4 0.88 2.01 2.859(3) 163.0 .
O7 H7A O1 0.85 2.66 3.507(5) 179.7 .
O7' H7B O3 0.85 2.12 2.974(5) 179.7 2_655

loop_
_geom_torsion_atom_site_label_1
_geom_torsion_atom_site_label_2
_geom_torsion_atom_site_label_3
_geom_torsion_atom_site_label_4
_geom_torsion
S4 Ni1 S1 C1 130.92(11)
S3 Ni1 S1 C1 -78.4(11)
S2 Ni1 S1 C1 -44.25(11)
S4 Ni1 S2 C2 -119.9(3)
S1 Ni1 S2 C2 -54.59(10)
S3 Ni1 S2 C2 124.45(10)
S4 Ni1 S3 C3 -30.11(10)
S1 Ni1 S3 C3 179(100)
S2 Ni1 S3 C3 145.08(10)
S1 Ni1 S4 C4 145.39(10)
S3 Ni1 S4 C4 -33.77(10)
S2 Ni1 S4 C4 -148.8(3)
C5 N1 C1 C8 -0.8(4)
C5 N1 C1 S1 -177.8(2)
Ni1 S1 C1 N1 -42.0(2)
Ni1 S1 C1 C8 141.2(3)
C9 N2 C2 C12 1.0(4)
C9 N2 C2 S2 -174.1(2)
Ni1 S2 C2 N2 -15.1(3)
Ni1 S2 C2 C12 170.1(2)
C13 N3 C3 C16 -0.1(4)
C13 N3 C3 S3 -177.0(2)
Ni1 S3 C3 N3 -38.9(2)
Ni1 S3 C3 C16 144.4(2)
C17 N4 C4 C20 -1.1(4)
C17 N4 C4 S4 -179.0(2)
Ni1 S4 C4 N4 -34.9(2)
Ni1 S4 C4 C20 147.27(19)
C1 N1 C5 C6 0.2(5)
N1 C5 C6 C7 0.3(5)
C5 C6 C7 C8 -0.2(5)
C6 C7 C8 C1 -0.4(6)
N1 C1 C8 C7 0.8(5)
S1 C1 C8 C7 177.7(3)
C2 N2 C9 C10 0.3(5)
N2 C9 C10 C11 -0.7(5)
C9 C10 C11 C12 -0.3(5)
C10 C11 C12 C2 1.6(5)
N2 C2 C12 C11 -1.9(4)
S2 C2 C12 C11 173.2(2)
C3 N3 C13 C14 1.0(4)
N3 C13 C14 C15 -0.2(5)
C13 C14 C15 C16 -1.4(4)
C14 C15 C16 C3 2.3(4)
N3 C3 C16 C15 -1.5(4)
S3 C3 C16 C15 175.3(2)
C4 N4 C17 C18 1.2(4)
N4 C17 C18 C19 0.0(4)
C17 C18 C19 C20 -1.3(4)
C18 C19 C20 C4 1.4(4)
N4 C4 C20 C19 -0.2(4)
S4 C4 C20 C19 177.7(2)
